data_4119061
loop_
_publ_author_name
'Ozin, G.A.'
'MacDonald, P.M.'
'Stucky, G.D.'
'Stein, A.'
'Jelinek, R.'

_publ_section_title
;
 Silver, sodium halosodalites: class A sodalites
;
_journal_name_full 'Journal of the American Chemical Society'
_journal_page_first 5171
_journal_page_last 5186
_journal_paper_doi 10.1021/ja00039a032
_journal_volume 114
_journal_year 1992
_chemical_formula_sum 'Ag0.24 Al6 Br1.88 Na7.76 O24 Si6'
_chemical_name_systematic
;
Sodium silver bromide tecto-alumosilicate (7.8/.2/1.9/6)
;
_space_group_IT_number 218
_symmetry_space_group_name_Hall 'P -4n 2 3'
_symmetry_space_group_name_H-M 'P -4 3 n'
_cell_angle_alpha 90
_cell_angle_beta 90
_cell_angle_gamma 90
_cell_formula_units_Z 1
_cell_length_a 8.9289
_cell_length_b 8.9289
_cell_length_c 8.9289
_cell_volume 711.859
_citation_journal_id_ASTM JACSAT
_cod_data_source_file silver0-1_35.cif
_cod_data_source_block Ag0.24Al6Br1.88Na7.76O24Si6
_cod_original_cell_volume 711.8588
_cod_database_code 4119061

loop_
_symmetry_equiv_pos_as_xyz
x,y,z
y+1/2,-x+1/2,-z+1/2
-x,-y,z
-y+1/2,x+1/2,-z+1/2
x,-y,-z
-y+1/2,-x+1/2,z+1/2
-x,y,-z
y+1/2,x+1/2,z+1/2
z,x,y
x+1/2,-z+1/2,-y+1/2
-z,-x,y
-x+1/2,z+1/2,-y+1/2
z,-x,-y
-x+1/2,-z+1/2,y+1/2
-z,x,-y
x+1/2,z+1/2,y+1/2
y,z,x
y,-z,-x
-z+1/2,-y+1/2,x+1/2
-y,z,-x
z+1/2,y+1/2,x+1/2
-y,-z,x
-z+1/2,y+1/2,-x+1/2
z+1/2,-y+1/2,-x+1/2

loop_
_atom_site_label
_atom_site_type_symbol
_atom_site_fract_x
_atom_site_fract_y
_atom_site_fract_z
_atom_site_occupancy
Na1 Na+1 0.1901 0.1901 0.1901 0.97
Ag1 Ag+1 0.1429 0.1429 0.1429 0.03
Br1 Br-1 0 0 0 0.94
Al1 Al+3 0.25 0 0.5 1
Si1 Si+4 0.25 0.5 0 1
O1 O-2 0.1519 0.4438 0.1427 1
